data_4113326
loop_
_publ_author_name
'Sungho Yoon'
'Stephen J. Lippard'

_publ_section_title
;
 Water-Dependent Reactions of Diiron(II) Carboxylate Complexes
;
_journal_name_full 'Journal of the American Chemical Society'
_journal_page_first 16692
_journal_page_last 16693
_journal_paper_doi 10.1021/ja044489y
_journal_volume 126
_journal_year 2004
_chemical_formula_sum 'C92 H82 F8 Fe2 O15'
_chemical_formula_weight 1691.28
_chemical_name_systematic
; 
 ? 
;
_space_group_IT_number 2
_symmetry_cell_setting triclinic
_symmetry_space_group_name_Hall '-P 1'
_symmetry_space_group_name_H-M 'P -1'
_atom_sites_solution_hydrogens geom
_atom_sites_solution_primary direct
_atom_sites_solution_secondary difmap
_audit_creation_method SHELXL-97
_cell_angle_alpha 92.153(3)
_cell_angle_beta 109.997(3)
_cell_angle_gamma 98.874(3)
_cell_formula_units_Z 2
_cell_length_a 14.537(3)
_cell_length_b 15.812(3)
_cell_length_c 20.001(4)
_cell_measurement_temperature 173(2)
_cell_volume 4248.3(15)
_computing_structure_refinement 'SHELXL-97 (Sheldrick, 1997)'
_computing_structure_solution 'SHELXS-97 (Sheldrick, 1990)'
_diffrn_ambient_temperature 173(2)
_diffrn_measured_fraction_theta_full 0.990
_diffrn_measured_fraction_theta_max 0.990
_diffrn_radiation_monochromator graphite
_diffrn_radiation_source 'fine-focus sealed tube'
_diffrn_radiation_type MoK\a
_diffrn_radiation_wavelength 0.71073
_diffrn_reflns_av_R_equivalents 0.0315
_diffrn_reflns_av_sigmaI/netI 0.0502
_diffrn_reflns_limit_h_max 17
_diffrn_reflns_limit_h_min -17
_diffrn_reflns_limit_k_max 18
_diffrn_reflns_limit_k_min -18
_diffrn_reflns_limit_l_max 24
_diffrn_reflns_limit_l_min -23
_diffrn_reflns_number 32115
_diffrn_reflns_theta_full 25.25
_diffrn_reflns_theta_max 25.25
_diffrn_reflns_theta_min 1.78
_exptl_absorpt_coefficient_mu 0.423
_exptl_absorpt_correction_T_max 1
_exptl_absorpt_correction_T_min 0.862749
_exptl_absorpt_correction_type empirical
_exptl_absorpt_process_details Sadabs
_exptl_crystal_colour colorless
_exptl_crystal_density_diffrn 1.322
_exptl_crystal_description block
_exptl_crystal_F_000 1756
_exptl_crystal_size_max 0.15
_exptl_crystal_size_mid 0.10
_exptl_crystal_size_min 0.08
_refine_diff_density_max 0.865
_refine_diff_density_min -0.318
_refine_diff_density_rms 0.070
_refine_ls_extinction_method none
_refine_ls_goodness_of_fit_ref 0.940
_refine_ls_hydrogen_treatment mixed
_refine_ls_matrix_type full
_refine_ls_number_parameters 1137
_refine_ls_number_reflns 15222
_refine_ls_number_restraints 236
_refine_ls_restrained_S_all 0.959
_refine_ls_R_factor_all 0.0709
_refine_ls_R_factor_gt 0.0523
_refine_ls_shift/su_max 0.001
_refine_ls_shift/su_mean 0.000
_refine_ls_structure_factor_coef Fsqd
_refine_ls_weighting_details 'calc w=1/[\s^2^(Fo^2^)+(0.1001P)^2^+2.9346P] where P=(Fo^2^+2Fc^2^)/3'
_refine_ls_weighting_scheme calc
_refine_ls_wR_factor_gt 0.1452
_refine_ls_wR_factor_ref 0.1606
_reflns_number_gt 11726
_reflns_number_total 15222
_reflns_threshold_expression >2sigma(I)
_cod_data_source_file ja044489ysi20040911_105812.cif
_cod_data_source_block 2
_cod_original_cell_volume 4248.1(13)
_cod_database_code 4113326

loop_
_symmetry_equiv_pos_as_xyz
'x, y, z'
'-x, -y, -z'

loop_
_atom_site_label
_atom_site_type_symbol
_atom_site_fract_x
_atom_site_fract_y
_atom_site_fract_z
_atom_site_U_iso_or_equiv
_atom_site_adp_type
_atom_site_occupancy
_atom_site_symmetry_multiplicity
_atom_site_calc_flag
_atom_site_refinement_flags
_atom_site_disorder_assembly
_atom_site_disorder_group
C1 C 0.2945(3) 0.0303(2) 0.34180(18) 0.0363(8) Uani 1 1 d . . .
H1A H 0.3331 0.0652 0.3170 0.044 Uiso 1 1 calc R . .
H1B H 0.2444 -0.0146 0.3067 0.044 Uiso 1 1 calc R . .
C2 C 0.3626(3) -0.0100(3) 0.4026(2) 0.0521(10) Uani 1 1 d . . .
H2A H 0.3295 -0.0675 0.4081 0.063 Uiso 1 1 calc R . .
H2B H 0.4249 -0.0156 0.3945 0.063 Uiso 1 1 calc R . .
C3 C 0.3832(3) 0.0513(4) 0.4672(2) 0.0690(14) Uani 1 1 d . . .
H3A H 0.3879 0.0196 0.5096 0.083 Uiso 1 1 calc R . .
H3B H 0.4465 0.0918 0.4771 0.083 Uiso 1 1 calc R . .
C4 C 0.2978(3) 0.0984(3) 0.4497(2) 0.0621(13) Uani 1 1 d . . .
H4A H 0.2527 0.0769 0.4752 0.075 Uiso 1 1 calc R . .
H4B H 0.3221 0.1607 0.4642 0.075 Uiso 1 1 calc R . .
O13 O -0.00258(16) 0.38491(15) 0.18052(12) 0.0373(5) Uani 1 1 d . A .
C5 C 0.0368(3) 0.4396(3) 0.1365(2) 0.0486(9) Uani 1 1 d . A .
H5A H 0.0561 0.4049 0.1030 0.058 Uiso 1 1 calc R . .
H5B H 0.0957 0.4817 0.1666 0.058 Uiso 1 1 calc R . .
C6 C -0.0458(4) 0.4843(3) 0.0968(3) 0.0708(14) Uani 1 1 d . . .
H6A H -0.0237 0.5475 0.1058 0.085 Uiso 0.414(4) 1 calc PR A 1
H6B H -0.0673 0.4679 0.0448 0.085 Uiso 0.414(4) 1 calc PR A 1
H6A' H -0.0452 0.4949 0.0485 0.085 Uiso 0.586(4) 1 calc PR A 2
H6B' H -0.0427 0.5396 0.1232 0.085 Uiso 0.586(4) 1 calc PR A 2
C7 C -0.1391(9) 0.4174(9) 0.0931(6) 0.050(3) Uani 0.414(4) 1 d P A 2
H7A H -0.1953 0.4466 0.0915 0.060 Uiso 0.414(4) 1 calc PR A 2
H7B H -0.1603 0.3758 0.0501 0.060 Uiso 0.414(4) 1 calc PR A 2
C7' C -0.1281(8) 0.4581(7) 0.1225(6) 0.073(3) Uani 0.586(4) 1 d P A 1
H7A' H -0.1927 0.4484 0.0824 0.087 Uiso 0.586(4) 1 calc PR A 1
H7B' H -0.1290 0.5025 0.1584 0.087 Uiso 0.586(4) 1 calc PR A 1
C8 C -0.1082(3) 0.3761(3) 0.1554(2) 0.0497(10) Uani 1 1 d . . .
H8A H -0.1335 0.3696 0.1953 0.060 Uiso 0.414(4) 1 calc PR A 1
H8B H -0.1398 0.3257 0.1195 0.060 Uiso 0.414(4) 1 calc PR A 1
H8A' H -0.1389 0.3145 0.1454 0.060 Uiso 0.586(4) 1 calc PR A 2
H8B' H -0.1293 0.4022 0.1923 0.060 Uiso 0.586(4) 1 calc PR A 2
C100 C 0.1842(2) 0.20753(19) 0.19246(15) 0.0248(6) Uani 1 1 d . . .
C101 C 0.2314(2) 0.19897(18) 0.13620(16) 0.0270(7) Uani 1 1 d . . .
C102 C 0.3322(2) 0.1917(2) 0.15611(17) 0.0305(7) Uani 1 1 d . . .
C103 C 0.3753(3) 0.1910(2) 0.10336(19) 0.0388(8) Uani 1 1 d . . .
H103 H 0.4436 0.1868 0.1166 0.047 Uiso 1 1 calc R . .
C104 C 0.3207(3) 0.1961(3) 0.0328(2) 0.0462(9) Uani 1 1 d . . .
H104 H 0.3512 0.1958 -0.0023 0.055 Uiso 1 1 calc R . .
C105 C 0.2207(3) 0.2017(2) 0.01335(18) 0.0400(8) Uani 1 1 d . . .
H105 H 0.1826 0.2037 -0.0356 0.048 Uiso 1 1 calc R . .
C106 C 0.1753(2) 0.2045(2) 0.06411(17) 0.0319(7) Uani 1 1 d . . .
C107 C 0.0684(2) 0.2127(2) 0.03857(16) 0.0315(7) Uani 1 1 d . . .
C108 C -0.0009(3) 0.1599(2) 0.05932(18) 0.0357(8) Uani 1 1 d . . .
H108 H 0.0202 0.1188 0.0921 0.043 Uiso 1 1 calc R . .
C109 C -0.1008(3) 0.1670(2) 0.03245(19) 0.0438(9) Uani 1 1 d . . .
H109 H -0.1482 0.1316 0.0470 0.053 Uiso 1 1 calc R . .
C110 C -0.1295(3) 0.2261(3) -0.0155(2) 0.0444(9) Uani 1 1 d . . .
C111 C -0.0641(3) 0.2790(3) -0.03733(19) 0.0451(9) Uani 1 1 d . . .
H111 H -0.0862 0.3197 -0.0704 0.054 Uiso 1 1 calc R . .
C112 C 0.0353(3) 0.2718(2) -0.00999(18) 0.0394(8) Uani 1 1 d . . .
H112 H 0.0819 0.3080 -0.0247 0.047 Uiso 1 1 calc R . .
C114 C 0.3979(2) 0.1889(2) 0.23135(17) 0.0298(7) Uani 1 1 d . . .
C115 C 0.4003(2) 0.2451(2) 0.28681(18) 0.0341(7) Uani 1 1 d . . .
H115 H 0.3569 0.2859 0.2773 0.041 Uiso 1 1 calc R . .
C116 C 0.4646(3) 0.2431(2) 0.35587(19) 0.0416(8) Uani 1 1 d . . .
H116 H 0.4654 0.2817 0.3937 0.050 Uiso 1 1 calc R . .
C117 C 0.5275(3) 0.1842(3) 0.3685(2) 0.0471(9) Uani 1 1 d . . .
C119 C 0.5281(3) 0.1279(3) 0.3152(2) 0.0493(10) Uani 1 1 d . . .
H119 H 0.5727 0.0881 0.3252 0.059 Uiso 1 1 calc R . .
C120 C 0.4627(3) 0.1298(2) 0.2463(2) 0.0401(8) Uani 1 1 d . . .
H120 H 0.4620 0.0905 0.2089 0.048 Uiso 1 1 calc R . .
C200 C -0.0254(2) -0.00446(19) 0.21091(17) 0.0271(7) Uani 1 1 d . . .
C201 C -0.0668(2) -0.09995(19) 0.18998(16) 0.0281(7) Uani 1 1 d . . .
C202 C -0.1674(2) -0.1300(2) 0.17682(18) 0.0335(7) Uani 1 1 d . . .
C203 C -0.2006(3) -0.2181(2) 0.1738(2) 0.0420(8) Uani 1 1 d . . .
H203 H -0.2680 -0.2388 0.1683 0.050 Uiso 1 1 calc R . .
C204 C -0.1365(3) -0.2760(2) 0.1788(2) 0.0446(9) Uani 1 1 d . . .
H204 H -0.1593 -0.3358 0.1780 0.054 Uiso 1 1 calc R . .
C205 C -0.0395(3) -0.2461(2) 0.18488(18) 0.0370(8) Uani 1 1 d . . .
H205 H 0.0031 -0.2860 0.1848 0.044 Uiso 1 1 calc R . .
C206 C -0.0027(2) -0.1584(2) 0.19119(16) 0.0311(7) Uani 1 1 d . . .
C207 C 0.1005(2) -0.1306(2) 0.19189(18) 0.0340(7) Uani 1 1 d . . .
C208 C 0.1209(3) -0.0676(2) 0.1497(2) 0.0384(8) Uani 1 1 d . . .
H208 H 0.0697 -0.0383 0.1232 0.046 Uiso 1 1 calc R . .
C209 C 0.2153(3) -0.0471(3) 0.1458(2) 0.0543(11) Uani 1 1 d . . .
H209 H 0.2292 -0.0040 0.1171 0.065 Uiso 1 1 calc R . .
C210 C 0.2876(3) -0.0901(3) 0.1842(3) 0.0651(14) Uani 1 1 d . . .
C211 C 0.2717(3) -0.1517(3) 0.2271(3) 0.0628(13) Uani 1 1 d . . .
H211 H 0.3239 -0.1796 0.2540 0.075 Uiso 1 1 calc R . .
C212 C 0.1772(3) -0.1722(2) 0.2305(2) 0.0480(9) Uani 1 1 d . . .
H212 H 0.1645 -0.2153 0.2596 0.058 Uiso 1 1 calc R . .
C213 C -0.2446(3) -0.0740(2) 0.16268(18) 0.0358(8) Uani 1 1 d . . .
C214 C -0.2670(3) -0.0300(2) 0.10194(19) 0.0404(8) Uani 1 1 d . . .
H214 H -0.2268 -0.0291 0.0731 0.048 Uiso 1 1 calc R . .
C215 C -0.3473(3) 0.0127(3) 0.0829(2) 0.0514(10) Uani 1 1 d . . .
H215 H -0.3628 0.0429 0.0414 0.062 Uiso 1 1 calc R . .
C216 C -0.4038(3) 0.0101(3) 0.1256(2) 0.0549(11) Uani 1 1 d . . .
C217 C -0.3837(3) -0.0301(3) 0.1853(3) 0.0605(12) Uani 1 1 d . . .
H217 H -0.4235 -0.0292 0.2143 0.073 Uiso 1 1 calc R . .
C218 C -0.3028(3) -0.0737(3) 0.2040(2) 0.0492(9) Uani 1 1 d . . .
H218 H -0.2882 -0.1034 0.2458 0.059 Uiso 1 1 calc R . .
C300 C 0.2775(2) 0.4497(2) 0.33572(16) 0.0283(7) Uani 1 1 d . . .
C301 C 0.3324(2) 0.5413(2) 0.35175(18) 0.0325(7) Uani 1 1 d . . .
C302 C 0.3517(2) 0.5868(2) 0.29717(18) 0.0350(8) Uani 1 1 d . . .
C303 C 0.4021(3) 0.6721(2) 0.3144(2) 0.0456(9) Uani 1 1 d . . .
H303 H 0.4177 0.7028 0.2786 0.055 Uiso 1 1 calc R . .
C304 C 0.4293(3) 0.7119(2) 0.3823(2) 0.0552(11) Uani 1 1 d . . .
H304 H 0.4617 0.7703 0.3928 0.066 Uiso 1 1 calc R . .
C305 C 0.4096(3) 0.6673(2) 0.4352(2) 0.0489(10) Uani 1 1 d . . .
H305 H 0.4286 0.6955 0.4819 0.059 Uiso 1 1 calc R . .
C306 C 0.3625(2) 0.5819(2) 0.42142(18) 0.0361(8) Uani 1 1 d . . .
C307 C 0.3449(2) 0.5350(2) 0.48041(18) 0.0352(8) Uani 1 1 d . . .
C308 C 0.4234(3) 0.5359(2) 0.5444(2) 0.0417(8) Uani 1 1 d . . .
H308 H 0.4874 0.5667 0.5499 0.050 Uiso 1 1 calc R . .
C309 C 0.4099(3) 0.4929(2) 0.6001(2) 0.0459(9) Uani 1 1 d . . .
H309 H 0.4637 0.4939 0.6437 0.055 Uiso 1 1 calc R . .
C310 C 0.3169(3) 0.4489(2) 0.5906(2) 0.0463(9) Uani 1 1 d . . .
C311 C 0.2379(3) 0.4462(2) 0.5285(2) 0.0469(9) Uani 1 1 d . . .
H311 H 0.1743 0.4147 0.5234 0.056 Uiso 1 1 calc R . .
C312 C 0.2521(3) 0.4897(2) 0.47382(19) 0.0396(8) Uani 1 1 d . . .
H312 H 0.1975 0.4888 0.4307 0.048 Uiso 1 1 calc R . .
C313 C 0.3229(2) 0.5466(2) 0.22259(18) 0.0351(8) Uani 1 1 d . . .
C314 C 0.2793(3) 0.5913(2) 0.1652(2) 0.0444(9) Uani 1 1 d . . .
H314 H 0.2663 0.6470 0.1740 0.053 Uiso 1 1 calc R . .
C315 C 0.2543(3) 0.5567(2) 0.0954(2) 0.0488(10) Uani 1 1 d . . .
H315 H 0.2253 0.5881 0.0563 0.059 Uiso 1 1 calc R . .
C316 C 0.2725(3) 0.4758(3) 0.08425(19) 0.0467(9) Uani 1 1 d . . .
C317 C 0.3156(3) 0.4289(2) 0.1389(2) 0.0421(8) Uani 1 1 d . . .
H317 H 0.3278 0.3731 0.1295 0.051 Uiso 1 1 calc R . .
C318 C 0.3409(3) 0.4650(2) 0.20835(19) 0.0384(8) Uani 1 1 d . . .
H318 H 0.3711 0.4335 0.2470 0.046 Uiso 1 1 calc R . .
C400 C 0.0509(2) 0.18997(19) 0.43824(15) 0.0252(6) Uani 1 1 d . . .
C401 C -0.0079(2) 0.16526(18) 0.48603(16) 0.0259(6) Uani 1 1 d . . .
C402 C 0.0387(2) 0.13413(19) 0.55154(16) 0.0284(7) Uani 1 1 d . . .
C403 C -0.0160(3) 0.1109(2) 0.59527(18) 0.0365(8) Uani 1 1 d . . .
H403 H 0.0147 0.0885 0.6392 0.044 Uiso 1 1 calc R . .
C404 C -0.1136(3) 0.1201(2) 0.57552(19) 0.0403(8) Uani 1 1 d . . .
H404 H -0.1501 0.1036 0.6057 0.048 Uiso 1 1 calc R . .
C405 C -0.1595(3) 0.1532(2) 0.51186(19) 0.0377(8) Uani 1 1 d . . .
H405 H -0.2267 0.1609 0.4995 0.045 Uiso 1 1 calc R . .
C406 C -0.1082(2) 0.17538(19) 0.46557(17) 0.0295(7) Uani 1 1 d . . .
C407 C -0.1621(2) 0.2052(2) 0.39537(19) 0.0369(8) Uani 1 1 d . . .
C408 C -0.2088(3) 0.2761(3) 0.3927(3) 0.0564(11) Uani 1 1 d . . .
H408 H -0.2029 0.3077 0.4357 0.068 Uiso 1 1 calc R . .
C409 C -0.2642(4) 0.3008(4) 0.3270(3) 0.0798(16) Uani 1 1 d . . .
H409 H -0.2959 0.3494 0.3247 0.096 Uiso 1 1 calc R . .
C410 C -0.2723(3) 0.2540(4) 0.2659(3) 0.0777(16) Uani 1 1 d . . .
C411 C -0.2284(3) 0.1841(3) 0.2660(2) 0.0625(13) Uani 1 1 d . . .
H411 H -0.2357 0.1526 0.2225 0.075 Uiso 1 1 calc R . .
C412 C -0.1724(3) 0.1601(3) 0.33181(19) 0.0434(9) Uani 1 1 d . . .
H412 H -0.1405 0.1117 0.3331 0.052 Uiso 1 1 calc R . .
C413 C 0.1461(2) 0.1276(2) 0.57696(15) 0.0279(7) Uani 1 1 d . . .
C414 C 0.1740(3) 0.0478(2) 0.58498(19) 0.0379(8) Uani 1 1 d . . .
H414 H 0.1241 -0.0025 0.5716 0.046 Uiso 1 1 calc R . .
C415 C 0.2730(3) 0.0398(2) 0.61207(19) 0.0403(8) Uani 1 1 d . . .
H415 H 0.2916 -0.0153 0.6171 0.048 Uiso 1 1 calc R . .
C416 C 0.3437(3) 0.1132(2) 0.63154(18) 0.0390(8) Uani 1 1 d . . .
C417 C 0.3195(3) 0.1935(2) 0.6240(2) 0.0441(9) Uani 1 1 d . . .
H417 H 0.3696 0.2435 0.6375 0.053 Uiso 1 1 calc R . .
C418 C 0.2194(3) 0.1998(2) 0.59617(19) 0.0395(8) Uani 1 1 d . . .
H418 H 0.2011 0.2549 0.5903 0.047 Uiso 1 1 calc R . .
O1S O 0.9753(3) 0.51096(19) 0.32942(19) 0.0807(11) Uani 1 1 d DU A .
C1S C 0.9382(5) 0.5452(4) 0.3792(4) 0.110(2) Uani 1 1 d DU . .
H1S H 0.9696 0.5259 0.4269 0.132 Uiso 0.414(4) 1 calc PR A 1
H2F H 0.8653 0.5265 0.3638 0.132 Uiso 0.414(4) 1 calc PR A 1
H1S' H 0.8677 0.5501 0.3550 0.132 Uiso 0.586(4) 1 calc PR A 2
H2F' H 0.9419 0.5063 0.4173 0.132 Uiso 0.586(4) 1 calc PR A 2
C2S C 0.9631(11) 0.6377(7) 0.3812(10) 0.081(5) Uani 0.414(4) 1 d PDU A 1
H2S1 H 0.9718 0.6663 0.4285 0.097 Uiso 0.414(4) 1 calc PR A 1
H2S2 H 0.9114 0.6606 0.3436 0.097 Uiso 0.414(4) 1 calc PR A 1
C2S' C 0.9940(12) 0.6256(8) 0.4088(9) 0.138(7) Uani 0.586(4) 1 d PDU A 2
H2S3 H 1.0342 0.6236 0.4597 0.166 Uiso 0.586(4) 1 calc PR A 2
H2S4 H 0.9498 0.6682 0.4059 0.166 Uiso 0.586(4) 1 calc PR A 2
C3S C 1.0589(5) 0.6495(4) 0.3677(4) 0.0984(19) Uani 1 1 d DU . .
H3S H 1.0734 0.7062 0.3505 0.118 Uiso 0.414(4) 1 calc PR A 1
H4F H 1.1154 0.6425 0.4108 0.118 Uiso 0.414(4) 1 calc PR A 1
H3S' H 1.1297 0.6573 0.3990 0.118 Uiso 0.586(4) 1 calc PR A 2
H4F' H 1.0462 0.7039 0.3463 0.118 Uiso 0.586(4) 1 calc PR A 2
C4S C 1.0355(4) 0.5788(3) 0.3115(3) 0.0750(15) Uani 1 1 d DU A .
H4S1 H 0.9994 0.5966 0.2641 0.090 Uiso 1 1 calc R . .
H4S2 H 1.0972 0.5607 0.3103 0.090 Uiso 1 1 calc R . .
O1T O -0.2932(8) 0.5271(7) 0.1493(6) 0.116(4) Uani 0.414(4) 1 d PDU A 1
C1T C -0.3837(13) 0.5176(17) 0.0968(10) 0.176(9) Uani 0.414(4) 1 d PDU A 1
H1T1 H -0.3798 0.4956 0.0511 0.212 Uiso 0.414(4) 1 calc PR A 1
H1T2 H -0.4060 0.5737 0.0906 0.212 Uiso 0.414(4) 1 calc PR A 1
C2T C -0.4498(10) 0.4605(15) 0.1157(8) 0.150(7) Uani 0.414(4) 1 d PDU A 1
H2T1 H -0.4476 0.4002 0.1022 0.180 Uiso 0.414(4) 1 calc PR A 1
H2T2 H -0.5187 0.4712 0.0942 0.180 Uiso 0.414(4) 1 calc PR A 1
C3T C -0.4121(9) 0.4804(13) 0.1910(8) 0.120(6) Uani 0.414(4) 1 d PDU A 1
H3T1 H -0.4421 0.5270 0.2050 0.144 Uiso 0.414(4) 1 calc PR A 1
H3T2 H -0.4258 0.4292 0.2154 0.144 Uiso 0.414(4) 1 calc PR A 1
C4T C -0.3129(10) 0.5060(14) 0.2074(7) 0.133(6) Uani 0.414(4) 1 d PDU A 1
H4T1 H -0.2887 0.5561 0.2439 0.160 Uiso 0.414(4) 1 calc PR A 1
H4T2 H -0.2777 0.4589 0.2278 0.160 Uiso 0.414(4) 1 calc PR A 1
O1U O -0.5181(9) -0.2652(11) 0.1217(10) 0.368(13) Uani 0.586(4) 1 d PDU A 2
C1U C -0.4768(12) -0.3352(12) 0.1037(14) 0.380(14) Uani 0.586(4) 1 d PDU A 2
H1U1 H -0.4036 -0.3207 0.1178 0.456 Uiso 0.586(4) 1 calc PR A 2
H1U2 H -0.4950 -0.3880 0.1248 0.456 Uiso 0.586(4) 1 calc PR A 2
C2U C -0.525(2) -0.3424(14) 0.0298(14) 0.405(15) Uani 0.586(4) 1 d PDU A 2
H2U1 H -0.5730 -0.3970 0.0149 0.486 Uiso 0.586(4) 1 calc PR A 2
H2U2 H -0.4746 -0.3450 0.0067 0.486 Uiso 0.586(4) 1 calc PR A 2
C3U C -0.5759(15) -0.2720(18) 0.0049(11) 0.385(14) Uani 0.586(4) 1 d PDU A 2
H3U1 H -0.5641 -0.2505 -0.0378 0.462 Uiso 0.586(4) 1 calc PR A 2
H3U2 H -0.6483 -0.2875 -0.0052 0.462 Uiso 0.586(4) 1 calc PR A 2
C4U C -0.5288(12) -0.2146(12) 0.0649(13) 0.367(13) Uani 0.586(4) 1 d PDU A 2
H4U1 H -0.5697 -0.1705 0.0670 0.441 Uiso 0.586(4) 1 calc PR A 2
H4U2 H -0.4632 -0.1854 0.0654 0.441 Uiso 0.586(4) 1 calc PR A 2
F1 F -0.22726(17) 0.23317(18) -0.04210(14) 0.0677(7) Uani 1 1 d . . .
F2 F 0.59081(17) 0.18135(19) 0.43644(13) 0.0710(8) Uani 1 1 d . . .
F3 F -0.4838(2) 0.0507(2) 0.10542(16) 0.0860(9) Uani 1 1 d . . .
F4 F 0.37935(19) -0.07112(19) 0.1792(2) 0.0957(11) Uani 1 1 d . . .
F5 F 0.2478(2) 0.44130(16) 0.01565(12) 0.0654(7) Uani 1 1 d . . .
F6 F 0.3034(2) 0.40532(16) 0.64512(12) 0.0660(7) Uani 1 1 d . . .
F7 F 0.44163(15) 0.10609(15) 0.65892(12) 0.0547(6) Uani 1 1 d . . .
F8 F -0.3276(2) 0.2776(3) 0.20182(18) 0.1221(14) Uani 1 1 d . . .
Fe1 Fe 0.12187(3) 0.13266(3) 0.31491(2) 0.02267(12) Uani 1 1 d . . .
Fe2 Fe 0.08992(3) 0.32358(3) 0.26135(2) 0.02335(12) Uani 1 1 d . . .
O1 O -0.00581(16) 0.19444(13) 0.24448(12) 0.0283(5) Uani 1 1 d D A .
H3 H -0.024(2) 0.1572(18) 0.2089(14) 0.034 Uiso 1 1 d D . .
H4 H -0.042(2) 0.204(2) 0.2679(17) 0.034 Uiso 1 1 d D . .
O2 O 0.18488(16) 0.26506(13) 0.35423(11) 0.0255(4) Uani 1 1 d D A .
H1 H 0.2400(17) 0.2962(19) 0.3623(18) 0.031 Uiso 1 1 d D . .
H2 H 0.159(2) 0.276(2) 0.3848(15) 0.031 Uiso 1 1 d D . .
O3 O 0.00248(17) 0.34948(14) 0.32259(12) 0.0317(5) Uani 1 1 d D A .
H5 H 0.020(3) 0.333(2) 0.3637(12) 0.038 Uiso 1 1 d D . .
H6 H -0.009(3) 0.3994(14) 0.3249(19) 0.038 Uiso 1 1 d D . .
O4 O 0.17901(15) 0.14720(13) 0.23057(11) 0.0272(5) Uani 1 1 d . . .
O5 O 0.15483(15) 0.27779(13) 0.19643(11) 0.0282(5) Uani 1 1 d . A .
O6 O 0.04137(15) 0.01335(13) 0.27233(11) 0.0275(5) Uani 1 1 d . . .
O7 O -0.06065(16) 0.04927(13) 0.16979(12) 0.0336(5) Uani 1 1 d . . .
O8 O 0.18670(15) 0.43907(13) 0.29736(11) 0.0282(5) Uani 1 1 d . A .
O9 O 0.32494(16) 0.39172(13) 0.36220(12) 0.0316(5) Uani 1 1 d . . .
O10 O 0.06247(16) 0.13150(13) 0.39938(11) 0.0290(5) Uani 1 1 d . . .
O11 O 0.08461(16) 0.26907(13) 0.44076(11) 0.0313(5) Uani 1 1 d . . .
O12 O 0.24693(17) 0.08395(15) 0.37482(11) 0.0365(5) Uani 1 1 d . . .

loop_
_atom_site_aniso_label
_atom_site_aniso_U_11
_atom_site_aniso_U_22
_atom_site_aniso_U_33
_atom_site_aniso_U_23
_atom_site_aniso_U_13
_atom_site_aniso_U_12
C1 0.0331(18) 0.0398(19) 0.0390(19) 0.0032(15) 0.0130(15) 0.0145(15)
C2 0.046(2) 0.066(3) 0.054(2) 0.023(2) 0.0183(19) 0.032(2)
C3 0.055(3) 0.117(4) 0.038(2) 0.020(2) 0.005(2) 0.048(3)
C4 0.065(3) 0.091(3) 0.0268(19) 0.003(2) -0.0004(19) 0.042(3)
O13 0.0286(12) 0.0426(13) 0.0407(13) 0.0183(11) 0.0089(10) 0.0108(10)
C5 0.050(2) 0.057(2) 0.039(2) 0.0212(18) 0.0139(18) 0.0087(19)
C6 0.070(3) 0.071(3) 0.068(3) 0.039(3) 0.013(3) 0.024(3)
C7 0.043(6) 0.069(9) 0.037(6) 0.009(5) 0.005(5) 0.027(6)
C7' 0.073(6) 0.080(8) 0.079(8) 0.036(6) 0.024(6) 0.052(6)
C8 0.031(2) 0.061(3) 0.052(2) 0.009(2) 0.0064(17) 0.0101(18)
C100 0.0209(15) 0.0290(16) 0.0228(15) 0.0027(13) 0.0053(12) 0.0054(12)
C101 0.0339(17) 0.0215(15) 0.0284(16) 0.0041(12) 0.0134(14) 0.0070(13)
C102 0.0333(18) 0.0268(16) 0.0339(17) 0.0020(13) 0.0145(14) 0.0067(13)
C103 0.0353(19) 0.047(2) 0.042(2) 0.0044(16) 0.0213(16) 0.0132(16)
C104 0.052(2) 0.059(2) 0.041(2) 0.0057(18) 0.0302(18) 0.0145(19)
C105 0.047(2) 0.048(2) 0.0282(17) 0.0051(15) 0.0160(16) 0.0104(17)
C106 0.0369(18) 0.0301(17) 0.0308(17) 0.0030(13) 0.0146(14) 0.0062(14)
C107 0.0371(18) 0.0330(17) 0.0236(16) -0.0026(13) 0.0099(14) 0.0071(14)
C108 0.0381(19) 0.0373(18) 0.0304(17) 0.0032(14) 0.0110(15) 0.0058(15)
C109 0.036(2) 0.050(2) 0.042(2) -0.0013(17) 0.0134(17) 0.0002(17)
C110 0.035(2) 0.056(2) 0.037(2) -0.0034(17) 0.0038(16) 0.0161(17)
C111 0.049(2) 0.049(2) 0.036(2) 0.0069(17) 0.0083(17) 0.0185(18)
C112 0.047(2) 0.040(2) 0.0309(18) 0.0045(15) 0.0131(16) 0.0086(16)
C114 0.0258(16) 0.0315(17) 0.0345(17) 0.0049(14) 0.0131(14) 0.0056(13)
C115 0.0280(17) 0.0323(17) 0.0406(19) 0.0007(14) 0.0102(15) 0.0066(14)
C116 0.0345(19) 0.048(2) 0.037(2) -0.0048(16) 0.0071(16) 0.0076(16)
C117 0.0268(19) 0.067(3) 0.041(2) 0.0036(19) 0.0019(16) 0.0126(18)
C119 0.033(2) 0.063(3) 0.055(2) 0.007(2) 0.0133(18) 0.0233(18)
C120 0.0331(19) 0.047(2) 0.045(2) 0.0016(17) 0.0165(16) 0.0155(16)
C200 0.0252(16) 0.0263(16) 0.0324(17) 0.0015(13) 0.0134(14) 0.0055(13)
C201 0.0320(17) 0.0246(16) 0.0259(16) 0.0022(12) 0.0085(13) 0.0035(13)
C202 0.0373(19) 0.0288(17) 0.0348(18) 0.0013(14) 0.0151(15) 0.0024(14)
C203 0.043(2) 0.0337(19) 0.050(2) 0.0021(16) 0.0206(18) -0.0031(16)
C204 0.060(2) 0.0235(17) 0.053(2) 0.0070(16) 0.025(2) 0.0013(16)
C205 0.048(2) 0.0249(17) 0.0389(19) 0.0053(14) 0.0156(16) 0.0091(15)
C206 0.0369(18) 0.0273(16) 0.0266(16) 0.0022(13) 0.0084(14) 0.0048(14)
C207 0.0349(18) 0.0279(17) 0.0399(19) -0.0058(14) 0.0136(15) 0.0088(14)
C208 0.041(2) 0.0311(18) 0.048(2) -0.0047(15) 0.0229(17) 0.0056(15)
C209 0.056(3) 0.044(2) 0.072(3) -0.013(2) 0.038(2) 0.0015(19)
C210 0.039(2) 0.058(3) 0.102(4) -0.025(3) 0.033(2) 0.008(2)
C211 0.043(2) 0.052(3) 0.087(3) -0.018(2) 0.014(2) 0.022(2)
C212 0.048(2) 0.036(2) 0.057(2) -0.0018(17) 0.0112(19) 0.0162(17)
C213 0.0345(18) 0.0325(18) 0.0395(19) -0.0071(15) 0.0166(15) -0.0025(14)
C214 0.041(2) 0.041(2) 0.040(2) -0.0006(16) 0.0168(17) 0.0065(16)
C215 0.050(2) 0.053(2) 0.050(2) 0.0011(19) 0.0132(19) 0.0170(19)
C216 0.043(2) 0.065(3) 0.062(3) -0.009(2) 0.022(2) 0.020(2)
C217 0.049(3) 0.079(3) 0.066(3) -0.003(2) 0.033(2) 0.020(2)
C218 0.053(2) 0.053(2) 0.047(2) 0.0003(18) 0.0261(19) 0.0067(19)
C300 0.0277(17) 0.0287(16) 0.0291(16) 0.0033(13) 0.0118(14) 0.0030(13)
C301 0.0267(17) 0.0265(16) 0.0398(19) 0.0035(14) 0.0061(14) 0.0047(13)
C302 0.0321(18) 0.0282(17) 0.0398(19) 0.0075(14) 0.0071(15) 0.0029(14)
C303 0.048(2) 0.0300(19) 0.050(2) 0.0097(16) 0.0106(18) -0.0028(16)
C304 0.063(3) 0.031(2) 0.057(3) -0.0007(18) 0.010(2) -0.0086(18)
C305 0.052(2) 0.037(2) 0.043(2) -0.0041(17) 0.0045(18) -0.0045(17)
C306 0.0327(18) 0.0303(17) 0.0377(19) -0.0010(14) 0.0044(15) 0.0027(14)
C307 0.0335(18) 0.0291(17) 0.0376(19) -0.0057(14) 0.0083(15) 0.0016(14)
C308 0.0351(19) 0.0365(19) 0.044(2) -0.0018(16) 0.0056(16) 0.0004(15)
C309 0.044(2) 0.046(2) 0.037(2) -0.0013(17) 0.0023(17) 0.0079(18)
C310 0.062(3) 0.037(2) 0.038(2) 0.0016(16) 0.0166(19) 0.0067(18)
C311 0.045(2) 0.046(2) 0.045(2) -0.0109(18) 0.0175(18) -0.0054(17)
C312 0.0332(19) 0.045(2) 0.0321(18) -0.0075(16) 0.0047(15) 0.0016(15)
C313 0.0338(18) 0.0315(18) 0.0382(19) 0.0110(15) 0.0114(15) 0.0018(14)
C314 0.048(2) 0.0347(19) 0.045(2) 0.0073(16) 0.0083(17) 0.0072(16)
C315 0.053(2) 0.046(2) 0.042(2) 0.0157(18) 0.0084(18) 0.0110(18)
C316 0.048(2) 0.054(2) 0.034(2) 0.0045(17) 0.0128(17) 0.0003(18)
C317 0.050(2) 0.0351(19) 0.045(2) 0.0080(16) 0.0208(18) 0.0058(16)
C318 0.043(2) 0.0344(19) 0.0376(19) 0.0098(15) 0.0142(16) 0.0032(15)
C400 0.0246(15) 0.0268(16) 0.0240(15) 0.0050(12) 0.0075(12) 0.0055(12)
C401 0.0325(17) 0.0187(14) 0.0274(16) -0.0002(12) 0.0128(13) 0.0025(12)
C402 0.0333(17) 0.0234(15) 0.0284(16) 0.0015(12) 0.0124(14) 0.0019(13)
C403 0.043(2) 0.0388(19) 0.0294(17) 0.0078(14) 0.0153(15) 0.0055(15)
C404 0.042(2) 0.045(2) 0.041(2) 0.0086(16) 0.0262(17) 0.0023(16)
C405 0.0319(18) 0.0398(19) 0.046(2) 0.0015(16) 0.0201(16) 0.0043(15)
C406 0.0314(17) 0.0253(16) 0.0325(17) 0.0007(13) 0.0135(14) 0.0025(13)
C407 0.0273(17) 0.0397(19) 0.043(2) 0.0131(16) 0.0127(15) 0.0019(14)
C408 0.045(2) 0.064(3) 0.068(3) 0.023(2) 0.022(2) 0.024(2)
C409 0.054(3) 0.091(4) 0.103(4) 0.054(4) 0.025(3) 0.036(3)
C410 0.040(3) 0.117(5) 0.065(3) 0.050(3) 0.002(2) 0.012(3)
C411 0.039(2) 0.094(4) 0.040(2) 0.018(2) 0.0040(18) -0.012(2)
C412 0.0341(19) 0.052(2) 0.042(2) 0.0139(17) 0.0140(16) -0.0050(16)
C413 0.0339(17) 0.0305(17) 0.0186(14) 0.0047(12) 0.0083(13) 0.0054(13)
C414 0.0377(19) 0.0302(18) 0.042(2) 0.0055(15) 0.0096(16) 0.0028(15)
C415 0.045(2) 0.0352(19) 0.042(2) 0.0104(16) 0.0130(17) 0.0153(16)
C416 0.0323(19) 0.055(2) 0.0285(17) 0.0100(16) 0.0068(15) 0.0115(16)
C417 0.040(2) 0.036(2) 0.052(2) 0.0045(17) 0.0123(18) 0.0008(16)
C418 0.039(2) 0.0293(18) 0.049(2) 0.0032(15) 0.0138(17) 0.0054(15)
O1S 0.133(3) 0.0427(17) 0.094(3) 0.0051(16) 0.067(2) 0.0382(19)
C1S 0.131(5) 0.072(3) 0.163(6) -0.029(4) 0.104(5) 0.014(3)
C2S 0.095(9) 0.055(6) 0.105(12) -0.017(7) 0.039(8) 0.045(6)
C2S' 0.138(12) 0.133(10) 0.147(12) -0.092(9) 0.095(10) -0.048(9)
C3S 0.120(5) 0.065(3) 0.122(5) -0.011(3) 0.063(4) 0.009(3)
C4S 0.127(5) 0.050(3) 0.075(3) 0.023(2) 0.055(3) 0.046(3)
O1T 0.117(7) 0.104(7) 0.124(8) -0.020(7) 0.066(6) -0.031(6)
C1T 0.114(12) 0.25(2) 0.162(12) 0.092(16) 0.041(9) 0.012(14)
C2T 0.067(8) 0.27(2) 0.124(10) 0.034(13) 0.052(7) 0.023(10)
C3T 0.060(7) 0.202(17) 0.102(9) 0.002(11) 0.028(7) 0.035(9)
C4T 0.105(8) 0.203(17) 0.104(9) -0.019(11) 0.069(7) -0.005(11)
O1U 0.195(11) 0.288(18) 0.65(3) -0.212(19) 0.300(16) -0.163(12)
C1U 0.171(14) 0.333(18) 0.63(3) -0.34(2) 0.277(18) -0.192(12)
C2U 0.29(2) 0.31(2) 0.65(3) -0.23(2) 0.33(2) -0.176(18)
C3U 0.237(18) 0.34(3) 0.64(3) -0.28(2) 0.35(2) -0.155(15)
C4U 0.221(14) 0.33(2) 0.59(3) -0.255(18) 0.330(19) -0.205(13)
F1 0.0401(13) 0.0881(19) 0.0673(16) 0.0062(14) 0.0052(12) 0.0217(13)
F2 0.0465(14) 0.108(2) 0.0460(14) 0.0006(14) -0.0069(11) 0.0328(14)
F3 0.0657(18) 0.116(2) 0.089(2) 0.0080(18) 0.0286(16) 0.0521(17)
F4 0.0481(15) 0.082(2) 0.166(3) -0.032(2) 0.0584(19) 0.0015(14)
F5 0.0889(19) 0.0635(15) 0.0385(13) 0.0040(11) 0.0171(12) 0.0107(14)
F6 0.0893(19) 0.0584(15) 0.0461(13) 0.0077(11) 0.0253(13) -0.0030(13)
F7 0.0349(12) 0.0664(15) 0.0589(14) 0.0180(12) 0.0078(10) 0.0146(10)
F8 0.076(2) 0.191(4) 0.088(2) 0.087(3) 0.0007(18) 0.037(2)
Fe1 0.0240(2) 0.0216(2) 0.0231(2) 0.00324(17) 0.00840(18) 0.00565(17)
Fe2 0.0241(2) 0.0212(2) 0.0253(2) 0.00206(17) 0.00877(18) 0.00565(17)
O1 0.0287(12) 0.0254(11) 0.0314(12) -0.0008(9) 0.0110(10) 0.0063(9)
O2 0.0264(11) 0.0254(11) 0.0260(11) 0.0027(9) 0.0119(9) 0.0019(9)
O3 0.0372(13) 0.0289(12) 0.0353(13) 0.0053(10) 0.0181(11) 0.0111(10)
O4 0.0283(11) 0.0293(11) 0.0263(11) 0.0061(9) 0.0114(9) 0.0073(9)
O5 0.0332(12) 0.0281(11) 0.0271(11) 0.0032(9) 0.0133(9) 0.0103(9)
O6 0.0319(12) 0.0238(11) 0.0252(11) 0.0007(9) 0.0087(9) 0.0039(9)
O7 0.0352(13) 0.0245(11) 0.0333(12) 0.0043(9) 0.0030(10) 0.0031(9)
O8 0.0256(12) 0.0254(11) 0.0298(11) 0.0008(9) 0.0057(9) 0.0030(9)
O9 0.0288(12) 0.0269(11) 0.0375(13) 0.0046(10) 0.0097(10) 0.0046(9)
O10 0.0346(12) 0.0263(11) 0.0304(11) 0.0021(9) 0.0167(10) 0.0058(9)
O11 0.0394(13) 0.0255(11) 0.0321(12) 0.0017(9) 0.0183(10) 0.0022(9)
O12 0.0380(13) 0.0504(14) 0.0228(11) 0.0038(10) 0.0056(10) 0.0245(11)

loop_
_atom_type_symbol
_atom_type_description
_atom_type_scat_dispersion_real
_atom_type_scat_dispersion_imag
_atom_type_scat_source
C C 0.0033 0.0016 'International Tables Vol C Tables 4.2.6.8 and 6.1.1.4'
H H 0.0000 0.0000 'International Tables Vol C Tables 4.2.6.8 and 6.1.1.4'
O O 0.0106 0.0060 'International Tables Vol C Tables 4.2.6.8 and 6.1.1.4'
F F 0.0171 0.0103 'International Tables Vol C Tables 4.2.6.8 and 6.1.1.4'
Fe Fe 0.3463 0.8444 'International Tables Vol C Tables 4.2.6.8 and 6.1.1.4'

loop_
_geom_angle_atom_site_label_1
_geom_angle_atom_site_label_2
_geom_angle_atom_site_label_3
_geom_angle
O12 C1 C2 105.3(3)
C3 C2 C1 104.2(3)
C4 C3 C2 105.8(3)
O12 C4 C3 107.3(3)
C8 O13 C5 109.5(3)
C8 O13 Fe2 128.8(2)
C5 O13 Fe2 121.4(2)
O13 C5 C6 105.2(3)
C7' C6 C5 107.2(5)
C7' C6 C7 30.9(5)
C5 C6 C7 101.5(5)
C8 C7 C6 104.9(7)
C6 C7' C8 104.9(6)
C7 C8 O13 109.0(6)
C7 C8 C7' 32.4(5)
O13 C8 C7' 104.1(5)
O4 C100 O5 126.2(3)
O4 C100 C101 119.2(3)
O5 C100 C101 114.6(3)
C102 C101 C106 120.0(3)
C102 C101 C100 120.5(3)
C106 C101 C100 119.3(3)
C103 C102 C101 118.9(3)
C103 C102 C114 117.5(3)
C101 C102 C114 123.5(3)
C104 C103 C102 121.3(3)
C103 C104 C105 119.4(3)
C104 C105 C106 121.3(3)
C105 C106 C101 119.1(3)
C105 C106 C107 117.6(3)
C101 C106 C107 123.4(3)
C108 C107 C112 118.6(3)
C108 C107 C106 121.8(3)
C112 C107 C106 119.6(3)
C109 C108 C107 120.4(3)
C110 C109 C108 118.6(3)
F1 C110 C111 118.2(3)
F1 C110 C109 118.9(4)
C111 C110 C109 122.9(3)
C110 C111 C112 118.1(3)
C111 C112 C107 121.4(3)
C115 C114 C120 118.5(3)
C115 C114 C102 122.4(3)
C120 C114 C102 119.0(3)
C114 C115 C116 121.2(3)
C117 C116 C115 118.5(3)
F2 C117 C119 118.9(3)
F2 C117 C116 119.0(3)
C119 C117 C116 122.1(3)
C117 C119 C120 119.0(3)
C119 C120 C114 120.6(3)
O7 C200 O6 125.4(3)
O7 C200 C201 119.9(3)
O6 C200 C201 114.7(3)
C202 C201 C206 120.1(3)
C202 C201 C200 119.2(3)
C206 C201 C200 120.4(3)
C201 C202 C203 119.1(3)
C201 C202 C213 124.3(3)
C203 C202 C213 116.6(3)
C204 C203 C202 120.8(3)
C205 C204 C203 119.5(3)
C204 C205 C206 121.2(3)
C205 C206 C201 118.9(3)
C205 C206 C207 118.4(3)
C201 C206 C207 122.4(3)
C208 C207 C212 118.4(3)
C208 C207 C206 120.9(3)
C212 C207 C206 120.5(3)
C209 C208 C207 120.7(4)
C210 C209 C208 118.7(4)
F4 C210 C209 118.6(5)
F4 C210 C211 118.5(4)
C209 C210 C211 122.9(4)
C210 C211 C212 118.2(4)
C211 C212 C207 121.2(4)
C218 C213 C214 118.7(3)
C218 C213 C202 120.7(3)
C214 C213 C202 120.1(3)
C215 C214 C213 120.8(4)
C216 C215 C214 118.1(4)
C217 C216 F3 119.4(4)
C217 C216 C215 123.0(4)
F3 C216 C215 117.6(4)
C216 C217 C218 118.6(4)
C213 C218 C217 120.7(4)
O9 C300 O8 126.1(3)
O9 C300 C301 117.9(3)
O8 C300 C301 115.9(3)
C306 C301 C302 120.1(3)
C306 C301 C300 119.3(3)
C302 C301 C300 120.5(3)
C303 C302 C301 118.6(3)
C303 C302 C313 119.0(3)
C301 C302 C313 122.4(3)
C304 C303 C302 120.9(4)
C303 C304 C305 120.1(3)
C304 C305 C306 121.2(4)
C305 C306 C301 119.0(3)
C305 C306 C307 119.7(3)
C301 C306 C307 121.3(3)
C312 C307 C308 118.2(3)
C312 C307 C306 122.1(3)
C308 C307 C306 119.6(3)
C309 C308 C307 121.2(3)
C310 C309 C308 118.1(3)
F6 C310 C311 119.1(4)
F6 C310 C309 118.4(3)
C311 C310 C309 122.5(4)
C310 C311 C312 118.8(4)
C311 C312 C307 121.1(3)
C314 C313 C318 118.2(3)
C314 C313 C302 120.1(3)
C318 C313 C302 121.7(3)
C315 C314 C313 121.4(3)
C316 C315 C314 118.1(3)
F5 C316 C317 118.8(4)
F5 C316 C315 118.3(3)
C317 C316 C315 122.9(4)
C316 C317 C318 118.1(3)
C317 C318 C313 121.3(3)
O10 C400 O11 125.1(3)
O10 C400 C401 118.3(3)
O11 C400 C401 116.6(3)
C402 C401 C406 120.3(3)
C402 C401 C400 119.5(3)
C406 C401 C400 120.2(3)
C403 C402 C401 119.3(3)
C403 C402 C413 118.9(3)
C401 C402 C413 121.9(3)
C404 C403 C402 120.7(3)
C403 C404 C405 120.5(3)
C404 C405 C406 120.7(3)
C405 C406 C401 118.4(3)
C405 C406 C407 119.2(3)
C401 C406 C407 122.3(3)
C412 C407 C408 118.7(4)
C412 C407 C406 121.1(3)
C408 C407 C406 120.1(3)
C407 C408 C409 120.1(5)
C410 C409 C408 118.9(5)
C411 C410 F8 118.3(6)
C411 C410 C409 123.0(4)
F8 C410 C409 118.7(6)
C410 C411 C412 117.8(5)
C407 C412 C411 121.5(4)
C418 C413 C414 118.6(3)
C418 C413 C402 121.6(3)
C414 C413 C402 119.8(3)
C415 C414 C413 121.3(3)
C416 C415 C414 118.4(3)
F7 C416 C417 118.8(3)
F7 C416 C415 118.9(3)
C417 C416 C415 122.3(3)
C416 C417 C418 118.2(3)
C413 C418 C417 121.3(3)
C1S O1S C4S 108.4(4)
C2S' C1S O1S 109.5(6)
C2S' C1S C2S 25.9(12)
O1S C1S C2S 105.9(7)
C1S C2S C3S 102.5(7)
C1S C2S' C3S 107.0(7)
C2S' C3S C4S 106.5(6)
C2S' C3S C2S 24.9(12)
C4S C3S C2S 99.8(7)
O1S C4S C3S 105.7(4)
C4T O1T C1T 104.6(12)
O1T C1T C2T 108.5(12)
C1T C2T C3T 100.4(13)
C4T C3T C2T 104.4(11)
O1T C4T C3T 110.3(12)
C4U O1U C1U 104.4(14)
C2U C1U O1U 98.3(14)
C1U C2U C3U 113.4(14)
C4U C3U C2U 98.0(14)
C3U C4U O1U 104.2(14)
O6 Fe1 O12 93.17(9)
O6 Fe1 O4 93.05(8)
O12 Fe1 O4 90.06(8)
O6 Fe1 O10 91.37(8)
O12 Fe1 O10 93.53(9)
O4 Fe1 O10 174.14(8)
O6 Fe1 O2 171.11(8)
O12 Fe1 O2 95.36(9)
O4 Fe1 O2 89.43(8)
O10 Fe1 O2 85.63(8)
O6 Fe1 O1 90.09(8)
O12 Fe1 O1 174.43(9)
O4 Fe1 O1 85.26(8)
O10 Fe1 O1 90.89(8)
O2 Fe1 O1 81.60(8)
O5 Fe2 O8 97.42(9)
O5 Fe2 O13 93.18(9)
O8 Fe2 O13 88.99(9)
O5 Fe2 O3 169.15(9)
O8 Fe2 O3 93.42(9)
O13 Fe2 O3 86.87(9)
O5 Fe2 O1 88.38(8)
O8 Fe2 O1 169.02(8)
O13 Fe2 O1 100.04(9)
O3 Fe2 O1 80.94(8)
O5 Fe2 O2 91.68(8)
O8 Fe2 O2 89.18(8)
O13 Fe2 O2 174.99(9)
O3 Fe2 O2 88.59(9)
O1 Fe2 O2 81.31(8)
Fe2 O1 Fe1 93.27(8)
Fe1 O2 Fe2 97.16(8)
C100 O4 Fe1 131.69(19)
C100 O5 Fe2 131.31(19)
C200 O6 Fe1 125.71(19)
C300 O8 Fe2 126.85(19)
C400 O10 Fe1 133.02(19)
C4 O12 C1 111.0(3)
C4 O12 Fe1 127.2(2)
C1 O12 Fe1 121.78(18)

loop_
_geom_bond_atom_site_label_1
_geom_bond_atom_site_label_2
_geom_bond_distance
C1 O12 1.444(4)
C1 C2 1.515(5)
C2 C3 1.498(6)
C3 C4 1.493(5)
C4 O12 1.416(4)
O13 C8 1.425(4)
O13 C5 1.448(4)
O13 Fe2 2.097(2)
C5 C6 1.492(6)
C6 C7' 1.465(12)
C6 C7 1.564(15)
C7 C8 1.397(12)
C7' C8 1.498(10)
C100 O4 1.252(4)
C100 O5 1.259(3)
C100 C101 1.517(4)
C101 C102 1.405(4)
C101 C106 1.407(4)
C102 C103 1.400(4)
C102 C114 1.488(5)
C103 C104 1.375(5)
C104 C105 1.388(5)
C105 C106 1.391(5)
C106 C107 1.489(5)
C107 C108 1.392(5)
C107 C112 1.391(5)
C108 C109 1.390(5)
C109 C110 1.372(5)
C110 F1 1.360(4)
C110 C111 1.364(5)
C111 C112 1.384(5)
C114 C115 1.383(4)
C114 C120 1.396(4)
C115 C116 1.383(5)
C116 C117 1.375(5)
C117 F2 1.363(4)
C117 C119 1.366(5)
C119 C120 1.385(5)
C200 O7 1.249(4)
C200 O6 1.267(4)
C200 C201 1.522(4)
C201 C202 1.395(5)
C201 C206 1.405(4)
C202 C203 1.395(5)
C202 C213 1.494(5)
C203 C204 1.386(5)
C204 C205 1.379(5)
C205 C206 1.391(4)
C206 C207 1.492(5)
C207 C208 1.391(5)
C207 C212 1.396(5)
C208 C209 1.390(5)
C209 C210 1.365(6)
C210 F4 1.359(5)
C210 C211 1.367(7)
C211 C212 1.387(6)
C213 C218 1.370(5)
C213 C214 1.389(5)
C214 C215 1.386(5)
C215 C216 1.370(6)
C216 C217 1.338(6)
C216 F3 1.363(5)
C217 C218 1.403(6)
C300 O9 1.257(4)
C300 O8 1.260(4)
C300 C301 1.507(4)
C301 C306 1.405(5)
C301 C302 1.412(5)
C302 C303 1.401(5)
C302 C313 1.491(5)
C303 C304 1.375(5)
C304 C305 1.380(6)
C305 C306 1.387(5)
C306 C307 1.490(5)
C307 C312 1.386(5)
C307 C308 1.391(5)
C308 C309 1.380(5)
C309 C310 1.368(5)
C310 F6 1.365(4)
C310 C311 1.367(5)
C311 C312 1.372(5)
C313 C314 1.387(5)
C313 C318 1.393(5)
C314 C315 1.384(5)
C315 C316 1.372(5)
C316 F5 1.362(4)
C316 C317 1.369(5)
C317 C318 1.384(5)
C400 O10 1.253(4)
C400 O11 1.263(4)
C400 C401 1.510(4)
C401 C402 1.401(4)
C401 C406 1.410(4)
C402 C403 1.394(4)
C402 C413 1.489(4)
C403 C404 1.369(5)
C404 C405 1.385(5)
C405 C406 1.397(4)
C406 C407 1.489(5)
C407 C412 1.384(5)
C407 C408 1.392(5)
C408 C409 1.393(6)
C409 C410 1.365(8)
C410 C411 1.358(8)
C410 F8 1.361(5)
C411 C412 1.393(5)
C413 C418 1.377(5)
C413 C414 1.383(5)
C414 C415 1.382(5)
C415 C416 1.372(5)
C416 F7 1.364(4)
C416 C417 1.369(5)
C417 C418 1.390(5)
O1S C1S 1.410(5)
O1S C4S 1.413(6)
C1S C2S' 1.387(11)
C1S C2S 1.448(12)
C2S C3S 1.492(13)
C2S' C3S 1.467(11)
C3S C4S 1.469(7)
O1T C4T 1.332(12)
O1T C1T 1.355(13)
C1T C2T 1.374(14)
C2T C3T 1.418(15)
C3T C4T 1.355(13)
O1U C4U 1.394(15)
O1U C1U 1.428(13)
C1U C2U 1.393(15)
C2U C3U 1.445(17)
C3U C4U 1.378(15)
Fe1 O6 2.042(2)
Fe1 O12 2.085(2)
Fe1 O4 2.125(2)
Fe1 O10 2.144(2)
Fe1 O2 2.152(2)
Fe1 O1 2.293(2)
Fe2 O5 2.020(2)
Fe2 O8 2.061(2)
Fe2 O3 2.115(2)
Fe2 O1 2.230(2)
Fe2 O2 2.232(2)
